data_7157517
loop_
_publ_author_name
'Martinez-Bulit, Pablo'
'Wilson, Benjamin H.'
'Loeb, Stephen J.'

_publ_section_title
;
 One-pot synthesis of porphyrin-based [5]rotaxanes.
;
_journal_issue 23
_journal_name_full 'Organic &amp; biomolecular chemistry'
_journal_page_first 4395
_journal_page_last 4400
_journal_paper_doi 10.1039/d0ob00906g
_journal_volume 18
_journal_year 2020
_chemical_formula_moiety 'C96 H96 N8 O16, 3(B2 F8), 4(C24 H32 O8)'
_chemical_formula_sum 'C192 H224 B6 F24 N8 O48'
_chemical_formula_weight 3932.64
_chemical_name_systematic '[5]rotaxane'
_space_group_crystal_system tetragonal
_space_group_IT_number 86
_space_group_name_Hall '-P 4bc'
_space_group_name_H-M_alt 'P 42/n :2'
_atom_sites_solution_hydrogens geom
_atom_sites_solution_primary dual
_audit_creation_date 2020-04-29
_audit_creation_method
;
Olex2 1.2
(compiled 2018.05.29 svn.r3508 for OlexSys, GUI svn.r5506)
;
_audit_update_record
;
2020-04-29 deposited with the CCDC.	2020-05-26 downloaded from the CCDC.
;
_cell_angle_alpha 90
_cell_angle_beta 90
_cell_angle_gamma 90
_cell_formula_units_Z 2
_cell_length_a 25.0521(11)
_cell_length_b 25.0521(11)
_cell_length_c 15.1716(18)
_cell_measurement_reflns_used 7197
_cell_measurement_temperature 173(2)
_cell_measurement_theta_max 66.8500
_cell_measurement_theta_min 2.4510
_cell_volume 9521.8(13)
_computing_cell_refinement 'CrysAlisPro 1.171.40.53 (Rigaku OD, 2019)'
_computing_data_collection 'CrysAlisPro 1.171.40.53 (Rigaku OD, 2019)'
_computing_data_reduction 'CrysAlisPro 1.171.40.53 (Rigaku OD, 2019)'
_computing_molecular_graphics 'Olex2 (Dolomanov et al., 2009)'
_computing_publication_material 'Olex2 (Dolomanov et al., 2009)'
_computing_structure_refinement 'ShelXL (Sheldrick, 2015)'
_computing_structure_solution 'ShelXT (Sheldrick, 2015)'
_diffrn_ambient_temperature 173(2)
_diffrn_detector 'CCD plate'
_diffrn_measured_fraction_theta_full 0.981
_diffrn_measured_fraction_theta_max 0.981
_diffrn_measurement_details
;
List of Runs (angles in degrees, time in seconds):

  # Type    Start    End  Width  t~exp~   \w     \q     \k     \f   Frames
#--------------------------------------------------------------------------
  1  \w    193.23 288.23   1.00   75.00    --  -88.38 -59.86 110.31   95
  2  \w   -134.58 -25.58   1.00   75.00    -- -103.38  84.78  59.60  109
  3  \w    -11.09  81.91   1.00   75.00    --    4.61  59.85 -20.31   93
  4  \f     13.54 250.54   1.00   75.00 -86.12-103.38 -59.16    --   237
  5  \f     71.67 299.67   1.00   75.00 -23.88-103.38  30.17    --   228
  6  \f     91.67 240.67   1.00   75.00  -3.05   5.65  30.17    --   149
;
_diffrn_measurement_device 'abstract diffractometer'
_diffrn_measurement_device_type 'Bruker APEX-II CCD'
_diffrn_measurement_method '\w and \f scans'
_diffrn_orient_matrix_type 'CrysAlisPro convention (1999,Acta A55,543-557)'
_diffrn_orient_matrix_UB_11 -0.0430431000
_diffrn_orient_matrix_UB_12 -0.0423501000
_diffrn_orient_matrix_UB_13 0.0192231000
_diffrn_orient_matrix_UB_21 0.0434462000
_diffrn_orient_matrix_UB_22 -0.0433310000
_diffrn_orient_matrix_UB_23 0.0048268000
_diffrn_orient_matrix_UB_31 0.0061988000
_diffrn_orient_matrix_UB_32 0.0102779000
_diffrn_orient_matrix_UB_33 0.0996931000
_diffrn_radiation_monochromator graphite
_diffrn_radiation_probe x-ray
_diffrn_radiation_type CuK\a
_diffrn_radiation_wavelength 1.54184
_diffrn_reflns_av_R_equivalents 0.0776
_diffrn_reflns_av_unetI/netI 0.0371
_diffrn_reflns_Laue_measured_fraction_full 0.981
_diffrn_reflns_Laue_measured_fraction_max 0.981
_diffrn_reflns_limit_h_max 25
_diffrn_reflns_limit_h_min -25
_diffrn_reflns_limit_k_max 25
_diffrn_reflns_limit_k_min -25
_diffrn_reflns_limit_l_max 15
_diffrn_reflns_limit_l_min -13
_diffrn_reflns_number 38551
_diffrn_reflns_point_group_measured_fraction_full 0.981
_diffrn_reflns_point_group_measured_fraction_max 0.981
_diffrn_reflns_theta_full 50.412
_diffrn_reflns_theta_max 50.412
_diffrn_reflns_theta_min 2.494
_diffrn_source 'I\mS Microfocus Source'
_exptl_absorpt_coefficient_mu 0.957
_exptl_absorpt_correction_T_max 1.00000
_exptl_absorpt_correction_T_min 0.46066
_exptl_absorpt_correction_type multi-scan
_exptl_absorpt_process_details
;
CrysAlisPro 1.171.40.53 (Rigaku Oxford Diffraction, 2019)
Empirical absorption correction using spherical harmonics,
 implemented in SCALE3 ABSPACK scaling algorithm.
;
_exptl_crystal_colour 'metallic green'
_exptl_crystal_colour_lustre metallic
_exptl_crystal_colour_primary green
_exptl_crystal_density_diffrn 1.372
_exptl_crystal_description plate
_exptl_crystal_F_000 4124
_exptl_crystal_recrystallization_method 'Re-crystallisation from solvent: acetonitrile - isopropyl ether'
_exptl_crystal_size_max 0.36
_exptl_crystal_size_mid 0.096
_exptl_crystal_size_min 0.074
_refine_diff_density_max 0.573
_refine_diff_density_min -0.399
_refine_diff_density_rms 0.096
_refine_ls_extinction_method none
_refine_ls_goodness_of_fit_ref 1.677
_refine_ls_hydrogen_treatment constr
_refine_ls_matrix_type full
_refine_ls_number_parameters 656
_refine_ls_number_reflns 4886
_refine_ls_number_restraints 611
_refine_ls_restrained_S_all 1.654
_refine_ls_R_factor_all 0.2752
_refine_ls_R_factor_gt 0.1892
_refine_ls_shift/su_max 0.000
_refine_ls_shift/su_mean 0.000
_refine_ls_structure_factor_coef Fsqd
_refine_ls_weighting_details 'w=1/[\s^2^(Fo^2^)+(0.2000P)^2^] where P=(Fo^2^+2Fc^2^)/3'
_refine_ls_weighting_scheme calc
_refine_ls_wR_factor_gt 0.4626
_refine_ls_wR_factor_ref 0.5216
_reflns_Friedel_coverage 0.000
_reflns_number_gt 2121
_reflns_number_total 4886
_reflns_threshold_expression 'I > 2\s(I)'
_cod_data_source_file d0ob00906g2.cif
_cod_data_source_block cu_pb029_3
_cod_depositor_comments
;Adding full bibliography for 7157517.cif.

 Adding full bibliography for 7157517.cif.
;
_cod_original_cell_volume 9521.8(14)
_cod_original_sg_symbol_H-M 'P 42/n'
_cod_database_code 7157517
_shelx_shelxl_version_number 2018/3
_chemical_oxdiff_formula 'C50 H40 N2 O10 B F4'
_shelx_space_group_comment
;
The symmetry employed for this shelxl refinement is uniquely defined
by the following loop, which should always be used as a source of
symmetry information in preference to the above space-group names.
They are only intended as comments.
;
_shelx_estimated_absorpt_t_max 0.933
_shelx_estimated_absorpt_t_min 0.724
_reflns_odcompleteness_completeness 99.99
_reflns_odcompleteness_iscentric 1
_reflns_odcompleteness_theta 66.97
_olex2_refinement_description
;
1. Fixed Uiso
 At 1.2 times of:
  All C(H) groups, All C(H,H) groups, All C(H,H,H,H) groups, All N(H) groups,
  All N(H,H) groups
 At 1.5 times of:
  All C(H,H,H) groups
2. Restrained distances
 F4-B1
 1.402 with sigma of 0.02
 F1-B1
 1.402 with sigma of 0.02
 F2-B1
 1.402 with sigma of 0.02
 F3-B1
 1.402 with sigma of 0.02
 B2-F5
 1.402 with sigma of 0.02
 F6A-B2
 1.402 with sigma of 0.02
 B2-F8A
 1.402 with sigma of 0.02
 B2-F6B
 1.402 with sigma of 0.02
 B2-F7B
 1.402 with sigma of 0.02
 F8B-B2
 1.402 with sigma of 0.02
 F7A-B2
 1.402 with sigma of 0.02
 F7A-F8A
 2.21 with sigma of 0.02
 F8A-F6A
 2.21 with sigma of 0.02
 F6A-F7A
 2.21 with sigma of 0.02
 F5-F7A
 2.21 with sigma of 0.02
 F8A-F5
 2.21 with sigma of 0.02
 F6A-F5
 2.21 with sigma of 0.02
 F8B-F7B
 2.21 with sigma of 0.02
 F7B-F6B
 2.21 with sigma of 0.02
 F6B-F8B
 2.21 with sigma of 0.02
 F8B-F5
 2.21 with sigma of 0.02
 F6B-F5
 2.21 with sigma of 0.02
 F7B-F5
 2.21 with sigma of 0.02
 C24A-C23
 1.4 with sigma of 0.02
 C24B-C23
 1.4 with sigma of 0.02
 C24A-O4
 2.4 with sigma of 0.02
 C24B-O4
 2.4 with sigma of 0.02
 C47-O12
 1.36 with sigma of 0.02
 C47-C48
 1.395 with sigma of 0.02
 O5-C48
 1.5 with sigma of 0.02
 F7B-H27_$1
 -2.2 with sigma of 0.02
 F3-H24A
 -2.2 with sigma of 0.02
 F4-H24F
 -2.2 with sigma of 0.02
 F3-H24C
 -2.2 with sigma of 0.02
 H24B-F3
 -2.2 with sigma of 0.02
 H47A-F8B
 -2.2 with sigma of 0.02
 H47B-F8B
 -2.2 with sigma of 0.01
 H24E-F4
 -2.2 with sigma of 0.02
 C20-C21
 1.4 with sigma of 0.02
 C31-C32
 1.4 with sigma of 0.02
3. Uiso/Uaniso restraints and constraints
C24A \\sim C23: within 1.7A with sigma of 0.04 and sigma for terminal atoms of
0.08
Uanis(F6B) \\sim Ueq: with sigma of 0.04 and sigma for terminal atoms of 0.08
Uanis(C24A) \\sim Ueq, Uanis(C24B) \\sim Ueq: with sigma of 0.04 and sigma for
terminal atoms of 0.08
Uanis(C21) \\sim Ueq: with sigma of 0.04 and sigma for terminal atoms of 0.08
Uanis(F6A) \\sim Ueq: with sigma of 0.04 and sigma for terminal atoms of 0.08
4. Rigid body (RIGU) restrains
 C44, O10, C43, C42, C37, C41, O9, C38, O11, C40, C36, C39, C45, C35, C46, O8,
 C34, O12, C33, O7, C32, C31, O6, C30, C25, C29, C26, O5, C28, C27, C48, C47
 with sigma for 1-2 distances of 0.004 and sigma for 1-3 distances of 0.004
 F2, B1, F4, F3, F1
 with sigma for 1-2 distances of 0.004 and sigma for 1-3 distances of 0.004
 F6A, F8A, F5, B2, F7A
 with sigma for 1-2 distances of 0.004 and sigma for 1-3 distances of 0.004
 F8B, B2, F5, F7B, F6B
 with sigma for 1-2 distances of 0.004 and sigma for 1-3 distances of 0.004
 C7, N1, H1, C1, C4, C2, C5, C3, H2, C6, H3, C11, C10, H11, H7, C8, C9, H10,
 H8, C12, N2, H2A, H2B, C13, C18, C14, H18, C17, H14, C15, C16, C22, C19, H16,
 O4, O3, O2, O1, C23, C20, C24B, C24A, C21, H20A, H20B, H21A, H21B, H21C
 with sigma for 1-2 distances of 0.004 and sigma for 1-3 distances of 0.004
5. Others
 Fixed Sof: F3(0.5) F8A(0.5) F4(0.5) F6B(0.5) F6A(0.5) F7B(0.5) H23C(0.5)
 H23D(0.5) H23A(0.5) H23B(0.5) C24B(0.5) H24A(0.5) H24B(0.5) H24C(0.5) B1(0.5)
 F8B(0.5) F7A(0.5) C24A(0.5) H24D(0.5) H24E(0.5) H24F(0.5)
6.a Secondary CH2 refined with riding coordinates:
 N2(H2A,H2B), C32(H32A,H32B), C12(H12A,H12B), C43(H43A,H43B), C33(H33A,H33B),
 C36(H36A,H36B), C34(H34A,H34B), C46(H46A,H46B), C31(H31A,H31B), C48(H48A,H48B),
  C47(H47A,H47B), C23(H23C,H23D), C23(H23A,H23B), C44(H44A,H44B), C35(H35A,
 H35B), C45(H45A,H45B), C20(H20A,H20B)
6.b Aromatic/amide H refined with riding coordinates:
 N1(H1), C2(H2), C3(H3), C26(H26), C27(H27), C28(H28), C29(H29), C10(H10),
 C11(H11), C7(H7), C8(H8), C18(H18), C16(H16), C14(H14), C38(H38), C39(H39),
 C40(H40), C41(H41)
6.c Fitted hexagon refined as free rotating group:
 C30(C25,C26,C27,C28,C29), C42(C37,C38,C39,C40,C41)
6.d Idealised Me refined as rotating group:
 C21(H21A,H21B,H21C), C24B(H24A,H24B,H24C), C24A(H24D,H24E,H24F)
;
_olex2_submission_special_instructions 'No special instructions were received'
_oxdiff_exptl_absorpt_empirical_details
;
Empirical correction (ABSPACK) includes:
- Absorption correction using spherical harmonics
- Frame scaling
- Detector area scaling
;
_oxdiff_exptl_absorpt_empirical_full_max 1.563
_oxdiff_exptl_absorpt_empirical_full_min 0.657

loop_
_space_group_symop_operation_xyz
'x, y, z'
'-x+1/2, -y+1/2, z'
'-y, x+1/2, z+1/2'
'y+1/2, -x, z+1/2'
'-x, -y, -z'
'x-1/2, y-1/2, -z'
'y, -x-1/2, -z-1/2'
'-y-1/2, x, -z-1/2'

loop_
_atom_site_label
_atom_site_type_symbol
_atom_site_fract_x
_atom_site_fract_y
_atom_site_fract_z
_atom_site_U_iso_or_equiv
_atom_site_adp_type
_atom_site_occupancy
_atom_site_site_symmetry_order
_atom_site_calc_flag
_atom_site_refinement_flags_posn
_atom_site_refinement_flags_adp
_atom_site_refinement_flags_occupancy
_atom_site_disorder_assembly
_atom_site_disorder_group
N1 N 0.2668(3) 0.3324(2) 0.2443(5) 0.094(2) Uani 1 1 d . U . . .
H1 H 0.260330 0.299353 0.227679 0.113 Uiso 1 1 calc R U . . .
F1 F -0.250000 0.750000 -0.1161(8) 0.154(3) Uani 1 2 d DS TU P . .
C1 C 0.3175(4) 0.3533(3) 0.2653(7) 0.105(3) Uani 1 1 d . U . . .
F2 F -0.250000 0.750000 0.0315(8) 0.186(4) Uani 1 2 d DS TU P . .
C4 C 0.2292(3) 0.3718(3) 0.2539(7) 0.102(3) Uani 1 1 d . U . . .
C2 C 0.3074(4) 0.4066(3) 0.2924(9) 0.126(4) Uani 1 1 d . U . . .
H2 H 0.333270 0.430878 0.314377 0.152 Uiso 1 1 calc R U . . .
C5 C 0.1736(3) 0.3651(3) 0.2403(6) 0.091(3) Uani 1 1 d . U . . .
C6 C 0.1419(3) 0.4146(4) 0.2330(7) 0.100(3) Uani 1 1 d . U . . .
C3 C 0.2549(4) 0.4171(4) 0.2820(8) 0.112(4) Uani 1 1 d . U . . .
H3 H 0.238353 0.450586 0.292525 0.135 Uiso 1 1 calc R U . . .
O10 O 0.0031(6) 0.5750(4) 0.4549(10) 0.215(5) Uani 1 1 d . U . . .
C30 C 0.1052(5) 0.7041(5) 0.1404(8) 0.168(5) Uani 1 1 d . U . . .
C25 C 0.1508(5) 0.6972(4) 0.1914(8) 0.194(6) Uani 1 1 d G U . . .
C26 C 0.1769(5) 0.7413(6) 0.2262(8) 0.256(10) Uani 1 1 d G U . . .
H26 H 0.208072 0.736631 0.261065 0.308 Uiso 1 1 calc R . . . .
C27 C 0.1575(6) 0.7924(5) 0.2101(11) 0.311(14) Uani 1 1 d G U . . .
H27 H 0.175354 0.822563 0.233949 0.373 Uiso 1 1 calc DR . . . .
C28 C 0.1119(7) 0.7993(4) 0.1592(11) 0.320(16) Uani 1 1 d G U . . .
H28 H 0.098602 0.834177 0.148169 0.384 Uiso 1 1 calc R . . . .
C29 C 0.0857(5) 0.7551(6) 0.1243(9) 0.258(10) Uani 1 1 d G U . . .
H29 H 0.054567 0.759859 0.089503 0.309 Uiso 1 1 calc R . . . .
O9 O -0.0720(4) 0.5635(5) 0.3517(11) 0.229(5) Uani 1 1 d . U . . .
C9 C 0.0815(5) 0.5071(4) 0.2217(10) 0.130(4) Uani 1 1 d . U . . .
C10 C 0.0693(5) 0.4696(5) 0.2833(12) 0.162(5) Uani 1 1 d . U . . .
H10 H 0.040774 0.475353 0.323388 0.194 Uiso 1 1 calc R U . . .
C11 C 0.0990(4) 0.4229(4) 0.2870(9) 0.134(4) Uani 1 1 d . U . . .
H11 H 0.089262 0.396028 0.328171 0.161 Uiso 1 1 calc R U . . .
C7 C 0.1566(4) 0.4539(4) 0.1718(8) 0.118(4) Uani 1 1 d . U . . .
H7 H 0.186254 0.449123 0.133650 0.142 Uiso 1 1 calc R U . . .
C8 C 0.1255(5) 0.5009(4) 0.1690(9) 0.139(4) Uani 1 1 d . U . . .
H8 H 0.135378 0.528828 0.129898 0.167 Uiso 1 1 calc R U . . .
O11 O 0.1155(5) 0.5642(5) 0.4355(10) 0.232(5) Uani 1 1 d . U . . .
C18 C -0.0053(7) 0.6552(5) 0.2525(12) 0.174(6) Uani 1 1 d . U . . .
H18 H -0.018781 0.629851 0.211583 0.209 Uiso 1 1 calc R U . . .
N2 N 0.0658(7) 0.5950(4) 0.2846(9) 0.210(6) Uani 1 1 d . U . . .
H2A H 0.100710 0.601816 0.272521 0.252 Uiso 1 1 calc R U . . .
H2B H 0.065098 0.577629 0.337231 0.252 Uiso 1 1 calc R U . . .
C16 C -0.0092(10) 0.7416(7) 0.3344(15) 0.219(7) Uani 1 1 d . U . . .
H16 H -0.027033 0.773368 0.351645 0.263 Uiso 1 1 calc R U . . .
C13 C 0.0401(8) 0.6470(6) 0.2991(15) 0.178(6) Uani 1 1 d . U . . .
C19 C 0.0653(15) 0.7690(12) 0.4258(19) 0.259(9) Uani 1 1 d . U . . .
O4 O -0.1029(6) 0.6850(5) 0.1706(14) 0.289(8) Uani 1 1 d D U . . .
O6 O 0.0841(7) 0.6622(7) 0.1029(12) 0.267(7) Uani 1 1 d . U . . .
C17 C -0.0334(9) 0.7086(7) 0.2710(16) 0.218(6) Uani 1 1 d . U . . .
O5 O 0.1645(6) 0.6484(8) 0.229(2) 0.458(19) Uani 1 1 d D U . . .
O2 O 0.1095(12) 0.7583(8) 0.4487(17) 0.321(10) Uani 1 1 d . U . . .
C14 C 0.0613(8) 0.6813(6) 0.3539(11) 0.194(6) Uani 1 1 d . U . . .
H14 H 0.093800 0.671881 0.382176 0.233 Uiso 1 1 calc R U . . .
O8 O -0.0585(5) 0.5198(7) 0.1630(16) 0.283(8) Uani 1 1 d . U . . .
C32 C 0.0379(9) 0.6189(7) -0.0185(16) 0.256(9) Uani 1 1 d D U . . .
H32A H 0.066606 0.592487 -0.028235 0.307 Uiso 1 1 calc R . . . .
H32B H 0.022160 0.629587 -0.075719 0.307 Uiso 1 1 calc R . . . .
C12 C 0.0492(6) 0.5600(5) 0.2241(12) 0.191(7) Uani 1 1 d . U . . .
H12A H 0.051298 0.577100 0.165321 0.229 Uiso 1 1 calc R . . . .
H12B H 0.011266 0.551502 0.235556 0.229 Uiso 1 1 calc R . . . .
C15 C 0.0396(11) 0.7298(6) 0.3728(15) 0.218(6) Uani 1 1 d . U . . .
O1 O 0.0405(9) 0.8079(5) 0.4536(10) 0.311(9) Uani 1 1 d . U . . .
C43 C 0.0408(11) 0.5789(12) 0.5357(19) 0.285(12) Uani 1 1 d . U . . .
H43A H 0.054648 0.615634 0.543640 0.342 Uiso 1 1 calc R . . . .
H43B H 0.022951 0.567149 0.590533 0.342 Uiso 1 1 calc R . . . .
O3 O -0.1068(8) 0.7631(6) 0.2291(17) 0.398(13) Uani 1 1 d . U . . .
O7 O -0.0074(10) 0.5972(10) 0.0506(17) 0.411(15) Uani 1 1 d . U . . .
C33 C -0.0327(10) 0.5592(9) 0.0324(16) 0.267(10) Uani 1 1 d . U . . .
H33A H -0.006949 0.529425 0.026601 0.320 Uiso 1 1 calc R . . . .
H33B H -0.047157 0.565708 -0.027366 0.320 Uiso 1 1 calc R . . . .
F3 F -0.2101(7) 0.6864(6) -0.0603(12) 0.198(7) Uani 0.5 1 d D U . . .
C36 C -0.1177(7) 0.5485(14) 0.290(2) 0.338(13) Uani 1 1 d . U . . .
H36A H -0.130240 0.580103 0.256981 0.405 Uiso 1 1 calc R . . . .
H36B H -0.147999 0.533552 0.323928 0.405 Uiso 1 1 calc R . . . .
C34 C -0.0751(9) 0.5394(11) 0.082(2) 0.304(14) Uani 1 1 d . U . . .
H34A H -0.101490 0.568204 0.091870 0.364 Uiso 1 1 calc R . . . .
H34B H -0.093002 0.510452 0.048950 0.364 Uiso 1 1 calc R . . . .
F8A F 0.337(2) 0.578(2) 0.3267(16) 0.62(4) Uani 0.5 1 d D U . A 1
O12 O 0.1828(8) 0.5622(17) 0.325(2) 0.46(2) Uani 1 1 d D U . . .
C42 C -0.0420(6) 0.6066(6) 0.4617(12) 0.219(6) Uani 1 1 d . U . . .
C37 C -0.0845(8) 0.5971(5) 0.4049(11) 0.287(11) Uani 1 1 d G U . . .
C38 C -0.1290(6) 0.6302(7) 0.4068(12) 0.286(11) Uani 1 1 d G U . . .
H38 H -0.158078 0.623743 0.367987 0.344 Uiso 1 1 calc R . . . .
C39 C -0.1310(6) 0.6728(6) 0.4653(14) 0.41(2) Uani 1 1 d G U . . .
H39 H -0.161421 0.695483 0.466603 0.494 Uiso 1 1 calc R . . . .
C40 C -0.0885(9) 0.6823(5) 0.5221(10) 0.300(13) Uani 1 1 d G U . . .
H40 H -0.089847 0.711470 0.562121 0.360 Uiso 1 1 calc R . . . .
C41 C -0.0440(7) 0.6492(7) 0.5202(9) 0.298(10) Uani 1 1 d G U . . .
H41 H -0.014930 0.655717 0.559023 0.358 Uiso 1 1 calc R . . . .
F4 F -0.1755(7) 0.7736(8) -0.0696(13) 0.231(8) Uani 0.5 1 d D U . . .
F5 F 0.3945(11) 0.5443(14) 0.226(2) 0.62(2) Uani 1 1 d D U . . .
C46 C 0.2007(12) 0.564(2) 0.406(3) 0.39(2) Uani 1 1 d . U . . .
H46A H 0.196951 0.600069 0.433188 0.471 Uiso 1 1 calc R . . . .
H46B H 0.238054 0.551641 0.411856 0.471 Uiso 1 1 calc R . . . .
C31 C 0.0549(9) 0.6613(10) 0.0284(14) 0.253(11) Uani 1 1 d D U . . .
H31A H 0.022134 0.681757 0.042454 0.304 Uiso 1 1 calc R . . . .
H31B H 0.075051 0.683465 -0.014134 0.304 Uiso 1 1 calc R . . . .
F6B F 0.3138(15) 0.5698(14) 0.1763(18) 0.41(2) Uani 0.5 1 d D U . A 2
C48 C 0.2143(11) 0.6395(15) 0.280(3) 0.57(4) Uani 1 1 d D U . . .
H48A H 0.244568 0.660014 0.255091 0.689 Uiso 1 1 calc R . . . .
H48B H 0.209820 0.648512 0.342914 0.689 Uiso 1 1 calc R . . . .
C21 C 0.1868(15) 0.7791(13) 0.503(2) 0.386(17) Uani 1 1 d D U . . .
H21A H 0.206245 0.790672 0.555481 0.579 Uiso 1 1 calc GR U . . .
H21B H 0.204560 0.793170 0.450117 0.579 Uiso 1 1 calc GR U . . .
H21C H 0.186456 0.739967 0.500266 0.579 Uiso 1 1 calc GR U . . .
F6A F 0.3067(16) 0.5332(17) 0.210(4) 0.63(4) Uani 0.5 1 d D U . A 1
C47 C 0.2204(11) 0.5848(15) 0.267(3) 0.43(2) Uani 1 1 d D U . . .
H47A H 0.257073 0.573200 0.282003 0.516 Uiso 1 1 calc DR . . . .
H47B H 0.212734 0.574860 0.205032 0.516 Uiso 1 1 calc DR . . . .
F7B F 0.3479(9) 0.6052(8) 0.3022(16) 0.311(12) Uani 0.5 1 d D U . A 2
C23 C -0.1474(11) 0.7006(9) 0.109(3) 0.385(17) Uani 1 1 d D U . . .
H23C H -0.172162 0.725642 0.138602 0.462 Uiso 0.5 1 calc R . . B 2
H23D H -0.132720 0.718414 0.055979 0.462 Uiso 0.5 1 calc R . . B 2
H23A H -0.146536 0.678166 0.055196 0.462 Uiso 0.5 1 calc R . . C 1
H23B H -0.182474 0.695735 0.138035 0.462 Uiso 0.5 1 calc R . . C 1
C44 C 0.0805(10) 0.5442(13) 0.511(2) 0.292(13) Uani 1 1 d . U . . .
H44A H 0.063962 0.509966 0.493012 0.350 Uiso 1 1 calc R . . . .
H44B H 0.103513 0.536930 0.562602 0.350 Uiso 1 1 calc R . . . .
C35 C -0.0938(11) 0.5047(11) 0.2244(19) 0.275(9) Uani 1 1 d . U . . .
H35A H -0.076734 0.476702 0.260764 0.330 Uiso 1 1 calc R . . . .
H35B H -0.124257 0.487791 0.193589 0.330 Uiso 1 1 calc R . . . .
C45 C 0.1627(9) 0.5264(9) 0.4407(19) 0.256(8) Uani 1 1 d . U . . .
H45A H 0.170852 0.515171 0.501748 0.308 Uiso 1 1 calc R . . . .
H45B H 0.158429 0.494714 0.402270 0.308 Uiso 1 1 calc R . . . .
C24B C -0.175(2) 0.6535(17) 0.084(3) 0.41(3) Uani 0.5 1 d D U . D 2
H24A H -0.170410 0.626474 0.130529 0.621 Uiso 0.5 1 calc DGR . . D 2
H24B H -0.160314 0.639985 0.028791 0.621 Uiso 0.5 1 calc DGR . . D 2
H24C H -0.212922 0.661442 0.077007 0.621 Uiso 0.5 1 calc DGR . . D 2
C20 C 0.1347(17) 0.7980(13) 0.506(3) 0.46(3) Uani 1 1 d D U . . .
H20A H 0.131621 0.834620 0.482242 0.548 Uiso 1 1 calc R U . . .
H20B H 0.120022 0.796982 0.566842 0.548 Uiso 1 1 calc R U . . .
C22 C -0.0847(16) 0.7202(10) 0.219(3) 0.341(16) Uani 1 1 d . U . . .
B1 B -0.2172(9) 0.7403(9) -0.0429(13) 0.159(6) Uani 0.5 1 d D U . E -1
B2 B 0.3466(11) 0.5635(10) 0.2441(14) 0.50(2) Uani 1 1 d D U . . .
F8B F 0.3248(13) 0.5213(9) 0.298(2) 0.53(3) Uani 0.5 1 d D U . A 2
F7A F 0.3445(12) 0.6126(14) 0.192(2) 0.385(19) Uani 0.5 1 d D U . A 1
C24A C -0.140(2) 0.7549(11) 0.087(2) 0.41(3) Uani 0.5 1 d D U . D 1
H24D H -0.122281 0.773302 0.136002 0.613 Uiso 0.5 1 calc GR . . D 1
H24E H -0.174228 0.771606 0.074674 0.613 Uiso 0.5 1 calc DGR . . D 1
H24F H -0.116981 0.757315 0.034253 0.613 Uiso 0.5 1 calc DGR . . D 1

loop_
_atom_site_aniso_label
_atom_site_aniso_U_11
_atom_site_aniso_U_22
_atom_site_aniso_U_33
_atom_site_aniso_U_23
_atom_site_aniso_U_13
_atom_site_aniso_U_12
N1 0.080(4) 0.061(4) 0.141(7) 0.004(4) -0.004(4) -0.002(3)
F1 0.149(8) 0.142(7) 0.170(9) 0.000 0.000 -0.012(6)
C1 0.090(5) 0.062(5) 0.162(10) -0.010(5) -0.010(6) 0.006(4)
F2 0.212(11) 0.174(9) 0.173(10) 0.000 0.000 0.032(8)
C4 0.067(4) 0.070(5) 0.170(10) 0.003(6) -0.006(6) 0.004(4)
C2 0.088(5) 0.061(5) 0.230(13) -0.004(6) -0.007(7) -0.002(4)
C5 0.080(5) 0.079(5) 0.112(8) -0.001(5) -0.002(5) 0.004(4)
C6 0.070(5) 0.076(5) 0.152(10) -0.002(5) -0.002(5) 0.002(4)
C3 0.079(5) 0.079(5) 0.179(11) -0.013(6) -0.018(6) 0.008(4)
O10 0.216(11) 0.153(8) 0.275(16) 0.062(9) 0.078(10) 0.000(7)
C30 0.170(12) 0.162(11) 0.171(15) 0.028(10) 0.021(9) -0.051(10)
C25 0.146(12) 0.246(15) 0.190(18) 0.051(12) 0.044(9) -0.047(10)
C26 0.24(2) 0.32(2) 0.214(19) -0.03(2) -0.035(15) -0.032(17)
C27 0.26(3) 0.272(18) 0.41(4) 0.00(3) 0.05(2) -0.074(19)
C28 0.33(3) 0.180(14) 0.45(5) 0.071(19) 0.01(2) -0.002(17)
C29 0.31(2) 0.227(14) 0.24(2) 0.087(18) -0.018(16) 0.017(15)
O9 0.140(8) 0.182(10) 0.364(16) 0.090(9) 0.036(9) -0.005(7)
C9 0.100(7) 0.089(6) 0.202(13) -0.017(6) -0.034(7) 0.020(6)
C10 0.098(8) 0.123(9) 0.265(16) 0.015(9) 0.026(9) 0.028(7)
C11 0.088(7) 0.095(6) 0.220(12) 0.010(7) 0.031(7) 0.004(5)
C7 0.101(7) 0.104(7) 0.150(10) 0.011(6) -0.008(6) 0.021(5)
C8 0.131(9) 0.080(6) 0.207(14) 0.010(7) -0.012(8) 0.008(6)
O11 0.169(10) 0.223(12) 0.303(15) -0.038(11) -0.024(9) 0.046(8)
C18 0.199(13) 0.095(8) 0.228(17) 0.005(8) 0.092(10) 0.014(8)
N2 0.348(17) 0.093(7) 0.190(12) -0.028(7) -0.019(11) 0.063(8)
C16 0.308(18) 0.091(10) 0.26(2) 0.023(10) 0.147(11) 0.059(11)
C13 0.211(14) 0.087(8) 0.237(19) 0.010(8) 0.076(11) 0.021(9)
C19 0.49(3) 0.136(14) 0.150(19) -0.032(12) 0.064(18) 0.073(16)
O4 0.242(13) 0.129(9) 0.49(3) 0.032(11) 0.041(12) 0.073(9)
O6 0.275(16) 0.275(13) 0.252(16) -0.031(12) -0.035(11) -0.079(11)
C17 0.257(15) 0.110(10) 0.29(2) 0.038(10) 0.112(10) 0.059(10)
O5 0.165(11) 0.298(17) 0.91(6) 0.18(2) -0.176(19) -0.005(11)
O2 0.51(2) 0.195(15) 0.26(2) -0.086(13) -0.013(19) 0.072(15)
C14 0.286(17) 0.098(9) 0.198(15) -0.013(8) 0.057(11) 0.052(10)
O8 0.125(10) 0.291(16) 0.43(2) 0.126(16) -0.048(11) -0.019(9)
C32 0.29(2) 0.177(16) 0.30(2) 0.053(14) -0.066(16) -0.060(15)
C12 0.184(12) 0.117(8) 0.270(18) -0.034(9) -0.100(11) 0.057(8)
C15 0.332(19) 0.084(8) 0.238(18) 0.005(9) 0.114(13) 0.044(10)
O1 0.55(3) 0.127(8) 0.253(15) -0.036(8) 0.064(15) 0.079(12)
C43 0.25(2) 0.36(3) 0.25(2) 0.12(2) 0.074(12) -0.074(18)
O3 0.40(2) 0.146(10) 0.65(4) -0.005(14) -0.01(2) 0.159(13)
O7 0.42(3) 0.40(3) 0.41(3) -0.02(2) 0.006(19) -0.26(2)
C33 0.26(2) 0.24(2) 0.30(2) -0.112(16) 0.064(18) -0.080(15)
F3 0.223(15) 0.159(10) 0.213(17) 0.000(10) 0.013(12) 0.037(10)
C36 0.084(10) 0.43(4) 0.50(3) 0.08(2) -0.031(13) 0.051(15)
C34 0.170(18) 0.33(3) 0.41(3) 0.13(3) -0.060(16) -0.078(18)
F8A 0.83(12) 0.68(10) 0.34(3) 0.19(3) 0.10(5) -0.05(7)
O12 0.188(17) 0.66(4) 0.55(4) 0.27(4) -0.07(2) -0.11(2)
C42 0.239(14) 0.153(13) 0.265(19) 0.081(10) 0.146(11) 0.010(11)
C37 0.177(15) 0.27(3) 0.42(3) 0.068(15) 0.126(13) 0.031(14)
C38 0.209(15) 0.190(19) 0.46(3) 0.083(17) 0.120(17) 0.021(13)
C39 0.47(4) 0.28(3) 0.48(5) 0.02(2) 0.15(3) 0.07(3)
C40 0.40(3) 0.202(17) 0.30(2) 0.069(14) 0.26(2) 0.029(15)
C41 0.41(3) 0.161(16) 0.32(2) 0.059(12) 0.237(18) 0.020(14)
F4 0.188(13) 0.261(17) 0.243(19) -0.051(15) -0.004(11) -0.096(13)
F5 0.60(4) 0.65(5) 0.61(5) -0.02(3) -0.11(3) 0.12(3)
C46 0.171(18) 0.46(5) 0.55(4) 0.13(5) -0.07(2) -0.01(2)
C31 0.225(19) 0.35(3) 0.186(18) 0.012(16) 0.002(12) -0.154(19)
F6B 0.49(4) 0.35(4) 0.38(3) -0.11(3) -0.06(3) -0.01(3)
C48 0.20(3) 0.36(4) 1.16(11) 0.18(4) -0.32(4) -0.07(2)
C21 0.53(3) 0.29(3) 0.34(3) -0.16(3) -0.06(3) 0.07(3)
F6A 0.62(5) 0.54(6) 0.74(8) 0.11(5) -0.16(6) -0.04(5)
C47 0.20(3) 0.41(4) 0.67(5) 0.24(4) 0.06(3) 0.06(3)
F7B 0.26(2) 0.42(3) 0.26(2) 0.163(18) -0.110(17) -0.144(19)
C23 0.26(3) 0.21(2) 0.68(5) 0.06(3) -0.04(2) 0.11(2)
C44 0.184(17) 0.38(3) 0.31(3) 0.00(2) -0.066(13) -0.078(16)
C35 0.18(2) 0.28(2) 0.37(2) 0.109(14) -0.083(14) -0.071(16)
C45 0.202(17) 0.24(2) 0.33(2) -0.014(17) -0.067(15) 0.045(13)
C24B 0.31(5) 0.34(5) 0.60(7) -0.03(6) -0.01(4) 0.05(4)
C20 0.60(4) 0.30(3) 0.47(5) -0.26(4) -0.11(4) 0.19(3)
C22 0.36(3) 0.140(16) 0.53(4) -0.003(18) -0.01(2) 0.134(17)
B1 0.130(18) 0.157(14) 0.191(18) -0.01(2) -0.008(10) 0.006(16)
B2 0.57(5) 0.53(4) 0.40(4) 0.04(2) -0.07(3) 0.02(3)
F8B 0.82(7) 0.40(4) 0.37(4) -0.11(3) -0.17(4) -0.20(5)
F7A 0.24(3) 0.65(5) 0.26(3) 0.09(4) 0.08(2) 0.00(3)
C24A 0.33(4) 0.25(3) 0.64(6) 0.10(4) -0.06(5) 0.07(3)

loop_
_atom_type_symbol
_atom_type_description
_atom_type_scat_dispersion_real
_atom_type_scat_dispersion_imag
_atom_type_scat_source
C C 0.0181 0.0091 'International Tables Vol C Tables 4.2.6.8 and 6.1.1.4'
H H 0.0000 0.0000 'International Tables Vol C Tables 4.2.6.8 and 6.1.1.4'
B B 0.0090 0.0039 'International Tables Vol C Tables 4.2.6.8 and 6.1.1.4'
F F 0.0727 0.0534 'International Tables Vol C Tables 4.2.6.8 and 6.1.1.4'
N N 0.0311 0.0180 'International Tables Vol C Tables 4.2.6.8 and 6.1.1.4'
O O 0.0492 0.0322 'International Tables Vol C Tables 4.2.6.8 and 6.1.1.4'

loop_
_geom_angle_atom_site_label_1
_geom_angle_atom_site_label_2
_geom_angle_atom_site_label_3
_geom_angle
_geom_angle_site_symmetry_1
_geom_angle_site_symmetry_3
_geom_angle_publ_flag
C4 N1 C1 109.0(7) . . ?
N1 C1 C2 104.7(8) . . ?
C5 C1 N1 125.8(7) 7_566 . ?
C5 C1 C2 129.5(9) 7_566 . ?
N1 C4 C5 125.0(8) . . ?
C3 C4 N1 107.8(8) . . ?
C3 C4 C5 127.2(8) . . ?
C3 C2 C1 108.9(9) . . ?
C1 C5 C4 126.6(8) 8_656 . ?
C1 C5 C6 117.3(8) 8_656 . ?
C4 C5 C6 116.1(7) . . ?
C11 C6 C5 120.3(9) . . ?
C11 C6 C7 119.7(9) . . ?
C7 C6 C5 119.9(9) . . ?
C2 C3 C4 109.4(8) . . ?
C42 O10 C43 113.8(19) . . ?
C25 C30 C29 120.0 . . ?
O6 C30 C25 118.4(13) . . ?
O6 C30 C29 121.4(13) . . ?
C30 C25 C26 120.0 . . ?
C30 C25 O5 122.8(12) . . ?
C26 C25 O5 115.1(13) . . ?
C27 C26 C25 120.0 . . ?
C26 C27 C28 120.0 . . ?
C29 C28 C27 120.0 . . ?
C28 C29 C30 120.0 . . ?
C37 O9 C36 112.8(18) . . ?
C10 C9 C8 120.1(11) . . ?
C10 C9 C12 117.2(14) . . ?
C8 C9 C12 122.0(14) . . ?
C9 C10 C11 119.4(12) . . ?
C6 C11 C10 121.6(11) . . ?
C6 C7 C8 117.5(11) . . ?
C9 C8 C7 121.4(12) . . ?
C45 O11 C44 101.8(19) . . ?
C13 C18 C17 114.9(19) . . ?
C12 N2 C13 123.3(15) . . ?
C15 C16 C17 122.8(18) . . ?
C18 C13 N2 115.1(18) . . ?
C14 C13 C18 124.9(18) . . ?
C14 C13 N2 120(2) . . ?
O2 C19 C15 115(3) . . ?
O2 C19 O1 123(3) . . ?
O1 C19 C15 121(3) . . ?
C22 O4 C23 117(2) . . ?
C30 O6 C31 127(2) . . ?
C16 C17 C18 116(2) . . ?
C16 C17 C22 126.9(19) . . ?
C22 C17 C18 117(2) . . ?
C25 O5 C48 124(2) . . ?
C19 O2 C20 115(3) . . ?
C13 C14 C15 124(2) . . ?
C35 O8 C34 121(2) . . ?
C31 C32 O7 98.3(19) . . ?
N2 C12 C9 114.5(11) . . ?
C16 C15 C19 119(2) . . ?
C14 C15 C16 117(2) . . ?
C14 C15 C19 124(3) . . ?
C44 C43 O10 101(3) . . ?
C33 O7 C32 120(3) . . ?
O7 C33 C34 125(3) . . ?
O9 C36 C35 105.8(14) . . ?
O8 C34 C33 112(2) . . ?
C46 O12 C47 110(3) . . ?
O10 C42 C37 118.8(17) . . ?
O10 C42 C41 121.1(17) . . ?
C37 C42 C41 120.0 . . ?
O9 C37 C42 109.6(18) . . ?
O9 C37 C38 129.6(18) . . ?
C38 C37 C42 120.0 . . ?
C37 C38 C39 120.0 . . ?
C40 C39 C38 120.0 . . ?
C39 C40 C41 120.0 . . ?
C40 C41 C42 120.0 . . ?
O12 C46 C45 95(3) . . ?
C32 C31 O6 129(3) . . ?
C47 C48 O5 100(2) . . ?
C48 C47 O12 104(3) . . ?
C24B C23 O4 107.9(19) . . ?
C24A C23 O4 107(2) . . ?
C43 C44 O11 114(3) . . ?
O8 C35 C36 119(2) . . ?
C46 C45 O11 95(2) . . ?
C21 C20 O2 99(2) . . ?
O4 C22 C17 119(2) . . ?
O3 C22 O4 122(3) . . ?
O3 C22 C17 119(3) . . ?
F1 B1 F2 105.1(17) . . ?
F3 B1 F1 95.4(15) . . ?
F3 B1 F2 113.1(16) . . ?
F3 B1 F4 116(2) . . ?
F4 B1 F1 96.0(14) . . ?
F4 B1 F2 124.1(18) . . ?
F8A B2 F6A 112.6(18) . . ?
F8A B2 F7A 105.7(17) . . ?
F5 B2 F8A 117.7(19) . . ?
F5 B2 F6B 116.1(18) . . ?
F5 B2 F6A 112.6(18) . . ?
F5 B2 F7B 113.1(17) . . ?
F5 B2 F8B 101.4(15) . . ?
F5 B2 F7A 102.8(15) . . ?
F6B B2 F7B 115.1(17) . . ?
F6B B2 F8B 107.0(17) . . ?
F6A B2 F7A 103.6(17) . . ?
F7B B2 F8B 101.8(15) . . ?

loop_
_geom_bond_atom_site_label_1
_geom_bond_atom_site_label_2
_geom_bond_distance
_geom_bond_site_symmetry_2
_geom_bond_publ_flag
N1 C1 1.411(11) . ?
N1 C4 1.372(10) . ?
F1 B1 1.403(19) . ?
C1 C2 1.419(12) . ?
C1 C5 1.373(12) 7_566 ?
F2 B1 1.418(18) . ?
C4 C5 1.418(12) . ?
C4 C3 1.372(11) . ?
C2 C3 1.349(12) . ?
C5 C6 1.478(12) . ?
C6 C11 1.368(13) . ?
C6 C7 1.402(13) . ?
O10 C43 1.55(3) . ?
O10 C42 1.383(15) . ?
C30 C25 1.3900 . ?
C30 C29 1.3900 . ?
C30 O6 1.305(15) . ?
C25 C26 1.3900 . ?
C25 O5 1.393(19) . ?
C26 C27 1.3900 . ?
C27 C28 1.3900 . ?
C28 C29 1.3900 . ?
O9 C36 1.52(3) . ?
O9 C37 1.208(17) . ?
C9 C10 1.360(17) . ?
C9 C8 1.371(16) . ?
C9 C12 1.553(16) . ?
C10 C11 1.387(14) . ?
C7 C8 1.411(14) . ?
O11 C44 1.53(3) . ?
O11 C45 1.52(2) . ?
C18 C13 1.35(2) . ?
C18 C17 1.54(2) . ?
N2 C13 1.470(19) . ?
N2 C12 1.334(15) . ?
C16 C17 1.41(3) . ?
C16 C15 1.39(3) . ?
C13 C14 1.31(2) . ?
C19 O2 1.19(4) . ?
C19 C15 1.42(4) . ?
C19 O1 1.23(3) . ?
O4 C23 1.51(3) . ?
O4 C22 1.24(4) . ?
O6 C31 1.35(2) . ?
C17 C22 1.54(4) . ?
O5 C48 1.480(18) . ?
O2 C20 1.47(3) . ?
C14 C15 1.36(2) . ?
O8 C34 1.38(3) . ?
O8 C35 1.34(3) . ?
C32 O7 1.64(3) . ?
C32 C31 1.347(16) . ?
C43 C44 1.37(3) . ?
O3 C22 1.22(2) . ?
O7 C33 1.177(19) . ?
C33 C34 1.39(3) . ?
F3 B1 1.387(18) . ?
C36 C35 1.60(4) . ?
F8A B2 1.328(18) . ?
O12 C46 1.32(5) . ?
O12 C47 1.406(19) . ?
C42 C37 1.3900 . ?
C42 C41 1.3900 . ?
C37 C38 1.3900 . ?
C38 C39 1.3900 . ?
C39 C40 1.3900 . ?
C40 C41 1.3900 . ?
F4 B1 1.395(18) . ?
F5 B2 1.324(17) . ?
C46 C45 1.44(4) . ?
F6B B2 1.325(17) . ?
C48 C47 1.39(2) . ?
C21 C20 1.39(2) . ?
F6A B2 1.359(18) . ?
F7B B2 1.368(18) . ?
C23 C24B 1.415(19) . ?
C23 C24A 1.414(19) . ?
B2 F8B 1.441(18) . ?
B2 F7A 1.465(18) . ?
